data_7203462
loop_
_publ_author_name
'Carlucci, Lucia'
'Ciani, Gianfranco'
'Proserpio, Davide M.'
'Porta, Francesca'

_publ_section_title
;
 New metal?organic frameworks and supramolecular arrays assembled with
 the bent ditopic ligand 4,4-diaminodiphenylmethane
;
_journal_issue 9
_journal_name_full CrystEngComm
_journal_page_first 696
_journal_paper_doi 10.1039/b606482e
_journal_volume 8
_journal_year 2006
_chemical_formula_sum 'C13 H14 Cd Cl2 N2'
_chemical_formula_weight 381.56
_space_group_IT_number 2
_symmetry_cell_setting triclinic
_symmetry_Int_Tables_number 2
_symmetry_space_group_name_Hall '-P 1'
_symmetry_space_group_name_H-M 'P -1'
_atom_sites_solution_hydrogens geom
_atom_sites_solution_primary direct
_atom_sites_solution_secondary difmap
_cell_angle_alpha 85.497(4)
_cell_angle_beta 77.327(4)
_cell_angle_gamma 82.580(4)
_cell_formula_units_Z 4
_cell_length_a 8.678(2)
_cell_length_b 12.213(3)
_cell_length_c 13.691(3)
_cell_measurement_reflns_used 1342
_cell_measurement_temperature 293(2)
_cell_measurement_theta_max 22.
_cell_measurement_theta_min 4.
_cell_volume 1401.9(6)
_computing_molecular_graphics Topos
_computing_structure_refinement 'SHELXL-97 (Sheldrick, 1997)'
_computing_structure_solution SIR97
_diffrn_ambient_temperature 293(2)
_diffrn_detector_type CCD_plate
_diffrn_measured_fraction_theta_full 0.899
_diffrn_measured_fraction_theta_max 0.899
_diffrn_measurement_device SMART
_diffrn_measurement_method omega-scan
_diffrn_radiation_monochromator graphite
_diffrn_radiation_source 'fine-focus sealed tube'
_diffrn_radiation_type MoK\a
_diffrn_radiation_wavelength 0.71073
_diffrn_reflns_av_R_equivalents 0.0198
_diffrn_reflns_av_sigmaI/netI 0.0188
_diffrn_reflns_limit_h_max 11
_diffrn_reflns_limit_h_min -11
_diffrn_reflns_limit_k_max 15
_diffrn_reflns_limit_k_min -15
_diffrn_reflns_limit_l_max 17
_diffrn_reflns_limit_l_min -17
_diffrn_reflns_number 15569
_diffrn_reflns_theta_full 27.74
_diffrn_reflns_theta_max 27.74
_diffrn_reflns_theta_min 1.53
_diffrn_standards_decay_% 0
_exptl_absorpt_coefficient_mu 1.921
_exptl_absorpt_correction_T_max 1.00
_exptl_absorpt_correction_T_min 0.84
_exptl_absorpt_correction_type sadabs
_exptl_crystal_colour colourless
_exptl_crystal_density_diffrn 1.808
_exptl_crystal_density_method 'not measured'
_exptl_crystal_description column
_exptl_crystal_F_000 752
_exptl_crystal_size_max 0.30
_exptl_crystal_size_mid 0.20
_exptl_crystal_size_min 0.12
_refine_diff_density_max 0.513
_refine_diff_density_min -0.222
_refine_diff_density_rms 0.061
_refine_ls_extinction_method none
_refine_ls_goodness_of_fit_all 0.982
_refine_ls_hydrogen_treatment constr
_refine_ls_matrix_type full
_refine_ls_number_parameters 325
_refine_ls_number_reflns 5914
_refine_ls_number_restraints 0
_refine_ls_restrained_S_all 0.982
_refine_ls_R_factor_all 0.0219
_refine_ls_R_factor_obs 0.0193
_refine_ls_shift/su_max 0.002
_refine_ls_shift/su_mean 0.000
_refine_ls_structure_factor_coef Fsqd
_refine_ls_weighting_details 'calc w=1/[\s^2^(Fo^2^)+(0.0319P)^2^+0.3744P] where P=(Fo^2^+2Fc^2^)/3'
_refine_ls_weighting_scheme calc
_refine_ls_wR_factor_all 0.0522
_refine_ls_wR_factor_obs 0.0509
_reflns_number_observed 5387
_reflns_number_total 5914
_reflns_observed_criterion >2sigma(I)
_cod_data_source_file b606482e.txt
_cod_data_source_block 7
_cod_depositor_comments
;
The following automatic conversions were performed:

'_symmetry_cell_setting' tag value 'Triclinc' was replaced with
'triclinic' value as specified in the replacement file
'/home/robertas/cod-tools/perl-scripts/inputs/replacement_values.lst'.

Automatic conversion script
Id: cif_fix_values 3143 2015-03-26 13:38:13Z robertas 
;
_cod_original_cell_volume 1402.0(6)
_cod_original_sg_symbol_H-M P-1
_cod_database_code 7203462
_diffrn_measurement_domega 0.30
_diffrn_measurement_rtime 20

loop_
_symmetry_equiv_pos_as_xyz
'x, y, z'
'-x, -y, -z'

loop_
_atom_site_label
_atom_site_type_symbol
_atom_site_fract_x
_atom_site_fract_y
_atom_site_fract_z
_atom_site_U_iso_or_equiv
_atom_site_adp_type
_atom_site_occupancy
_atom_site_symmetry_multiplicity
_atom_site_calc_flag
_atom_site_refinement_flags
_atom_site_disorder_assembly
_atom_site_disorder_group
Cd1 Cd 0.861506(15) 0.115803(10) 0.065643(9) 0.03500(5) Uani 1 1 d . . .
Cd2 Cd 0.908173(16) 0.399991(10) -0.055387(9) 0.03591(5) Uani 1 1 d . . .
Cl1 Cl 1.09397(5) 0.23982(4) 0.01473(4) 0.04125(10) Uani 1 1 d . . .
Cl2 Cl 1.03821(6) -0.04534(4) 0.12636(3) 0.03804(10) Uani 1 1 d . . .
Cl3 Cl 0.66340(5) 0.28002(4) -0.00134(3) 0.03913(10) Uani 1 1 d . . .
Cl4 Cl 0.86325(6) 0.48167(4) 0.12661(3) 0.03949(10) Uani 1 1 d . . .
N1 N 0.7353(2) 0.20711(14) 0.21532(12) 0.0475(4) Uani 1 1 d . . .
H1A H 0.7535 0.2783 0.2028 0.057 Uiso 1 1 calc R . .
H1B H 0.6303 0.2063 0.2206 0.057 Uiso 1 1 calc R . .
C1 C 0.7637(2) 0.17754(16) 0.31457(13) 0.0398(4) Uani 1 1 d . . .
C2 C 0.7003(3) 0.08681(17) 0.36942(15) 0.0463(5) Uani 1 1 d . . .
H2 H 0.6413 0.0441 0.3416 0.056 Uiso 1 1 calc R . .
C3 C 0.7253(2) 0.06026(17) 0.46571(15) 0.0455(4) Uani 1 1 d . . .
H3 H 0.6809 0.0002 0.5020 0.055 Uiso 1 1 calc R . .
C4 C 0.8146(2) 0.12099(17) 0.50916(14) 0.0406(4) Uani 1 1 d . . .
C5 C 0.8775(2) 0.21082(17) 0.45276(15) 0.0463(5) Uani 1 1 d . . .
H5 H 0.9375 0.2532 0.4801 0.056 Uiso 1 1 calc R . .
C6 C 0.8530(2) 0.23882(17) 0.35661(15) 0.0472(5) Uani 1 1 d . . .
H6 H 0.8969 0.2991 0.3204 0.057 Uiso 1 1 calc R . .
C9 C 0.5900(2) 0.14534(18) 0.73069(16) 0.0480(5) Uani 1 1 d . . .
H9 H 0.5910 0.2158 0.6996 0.058 Uiso 1 1 calc R . .
C10 C 0.4680(2) 0.12505(16) 0.81129(16) 0.0454(4) Uani 1 1 d . . .
H10 H 0.3885 0.1817 0.8337 0.054 Uiso 1 1 calc R . .
C11 C 0.4636(2) 0.02050(15) 0.85897(13) 0.0350(4) Uani 1 1 d . . .
C12 C 0.5840(2) -0.06273(16) 0.82353(15) 0.0422(4) Uani 1 1 d . . .
H12 H 0.5828 -0.1335 0.8540 0.051 Uiso 1 1 calc R . .
N2 N 0.33743(18) -0.00242(14) 0.94211(12) 0.0406(3) Uani 1 1 d . . .
H2A H 0.2860 0.0635 0.9620 0.049 Uiso 1 1 calc R . .
H2B H 0.3841 -0.0320 0.9922 0.049 Uiso 1 1 calc R . .
N3 N 0.9093(2) 0.32413(14) -0.21087(11) 0.0419(4) Uani 1 1 d . . .
H3A H 0.8980 0.2519 -0.1979 0.050 Uiso 1 1 calc R . .
H3B H 0.8215 0.3559 -0.2313 0.050 Uiso 1 1 calc R . .
C14 C 1.0406(2) 0.33181(15) -0.29450(13) 0.0360(4) Uani 1 1 d . . .
C15 C 1.1601(2) 0.24522(16) -0.31318(15) 0.0453(4) Uani 1 1 d . . .
H15 H 1.1537 0.1804 -0.2727 0.054 Uiso 1 1 calc R . .
C16 C 1.2891(2) 0.25422(16) -0.39159(15) 0.0444(4) Uani 1 1 d . . .
H16 H 1.3681 0.1948 -0.4033 0.053 Uiso 1 1 calc R . .
C17 C 1.3042(2) 0.34965(15) -0.45346(13) 0.0369(4) Uani 1 1 d . . .
C18 C 1.1817(3) 0.43594(16) -0.43451(15) 0.0473(5) Uani 1 1 d . . .
H18 H 1.1876 0.5005 -0.4753 0.057 Uiso 1 1 calc R . .
C19 C 1.0518(2) 0.42777(16) -0.35645(15) 0.0465(5) Uani 1 1 d . . .
H19 H 0.9716 0.4865 -0.3452 0.056 Uiso 1 1 calc R . .
C20 C 1.4470(2) 0.35780(18) -0.53876(14) 0.0435(4) Uani 1 1 d . . .
H20A H 1.5158 0.2885 -0.5405 0.052 Uiso 1 1 calc R . .
H20B H 1.5062 0.4153 -0.5259 0.052 Uiso 1 1 calc R . .
C22 C 1.4705(2) 0.46448(17) -0.70689(14) 0.0419(4) Uani 1 1 d . . .
H22 H 1.5410 0.5060 -0.6882 0.050 Uiso 1 1 calc R . .
N4 N 1.28533(19) 0.44667(14) -0.92529(12) 0.0410(3) Uani 1 1 d . . .
H4A H 1.2494 0.3857 -0.9407 0.049 Uiso 1 1 calc R . .
H4B H 1.3745 0.4568 -0.9713 0.049 Uiso 1 1 calc R . .
C23 C 1.4335(2) 0.48518(17) -0.80099(14) 0.0431(4) Uani 1 1 d . . .
H23 H 1.4791 0.5402 -0.8444 0.052 Uiso 1 1 calc R . .
C24 C 1.3288(2) 0.42404(15) -0.83023(13) 0.0356(4) Uani 1 1 d . . .
C25 C 1.2608(2) 0.34285(15) -0.76407(15) 0.0407(4) Uani 1 1 d . . .
H25 H 1.1899 0.3016 -0.7826 0.049 Uiso 1 1 calc R . .
C26 C 1.2984(2) 0.32330(15) -0.67047(14) 0.0415(4) Uani 1 1 d . . .
H26 H 1.2518 0.2689 -0.6267 0.050 Uiso 1 1 calc R . .
C13 C 0.7051(2) -0.04047(16) 0.74325(15) 0.0431(4) Uani 1 1 d . . .
H13 H 0.7850 -0.0969 0.7210 0.052 Uiso 1 1 calc R . .
C8 C 0.7111(2) 0.06323(17) 0.69502(13) 0.0398(4) Uani 1 1 d . . .
C7 C 0.8518(2) 0.0880(2) 0.61169(15) 0.0515(5) Uani 1 1 d . . .
H7A H 0.9007 0.1472 0.6318 0.062 Uiso 1 1 calc R . .
H7B H 0.9297 0.0230 0.6052 0.062 Uiso 1 1 calc R . .
C21 C 1.4043(2) 0.38307(15) -0.64040(13) 0.0368(4) Uani 1 1 d . . .

loop_
_atom_site_aniso_label
_atom_site_aniso_U_11
_atom_site_aniso_U_22
_atom_site_aniso_U_33
_atom_site_aniso_U_23
_atom_site_aniso_U_13
_atom_site_aniso_U_12
Cd1 0.03731(8) 0.03449(8) 0.03145(8) -0.00182(5) -0.00277(5) -0.00529(5)
Cd2 0.04260(8) 0.03645(8) 0.02887(7) -0.00094(5) -0.00598(5) -0.00844(5)
Cl1 0.0388(2) 0.0328(2) 0.0531(3) -0.00361(19) -0.01012(19) -0.00599(17)
Cl2 0.0461(2) 0.0377(2) 0.0300(2) -0.00003(17) -0.00862(17) -0.00369(17)
Cl3 0.0364(2) 0.0404(2) 0.0388(2) 0.00199(18) -0.00456(18) -0.00569(17)
Cl4 0.0435(2) 0.0458(2) 0.0282(2) -0.00403(17) 0.00034(17) -0.01386(18)
N1 0.0543(10) 0.0518(10) 0.0306(8) -0.0041(7) -0.0031(7) 0.0062(8)
C1 0.0421(10) 0.0438(10) 0.0280(9) -0.0054(7) 0.0016(7) 0.0025(8)
C2 0.0548(12) 0.0502(11) 0.0373(10) -0.0057(8) -0.0113(9) -0.0136(9)
C3 0.0530(11) 0.0477(11) 0.0366(10) 0.0030(8) -0.0071(8) -0.0161(9)
C4 0.0339(9) 0.0560(11) 0.0299(9) -0.0044(8) -0.0010(7) -0.0067(8)
C5 0.0430(10) 0.0558(12) 0.0414(11) -0.0080(9) -0.0028(8) -0.0176(9)
C6 0.0476(11) 0.0485(11) 0.0408(11) -0.0003(8) 0.0037(9) -0.0122(9)
C9 0.0456(11) 0.0498(11) 0.0454(11) 0.0106(9) -0.0083(9) -0.0045(9)
C10 0.0405(10) 0.0438(10) 0.0475(11) -0.0029(8) -0.0044(8) 0.0034(8)
C11 0.0345(9) 0.0433(9) 0.0294(9) -0.0047(7) -0.0081(7) -0.0083(7)
C12 0.0431(10) 0.0376(9) 0.0447(11) -0.0021(8) -0.0070(8) -0.0042(8)
N2 0.0383(8) 0.0490(9) 0.0344(8) -0.0055(7) -0.0044(6) -0.0081(7)
N3 0.0448(9) 0.0479(9) 0.0312(8) -0.0068(7) -0.0006(7) -0.0090(7)
C14 0.0398(9) 0.0421(9) 0.0255(8) -0.0063(7) -0.0040(7) -0.0053(7)
C15 0.0517(11) 0.0409(10) 0.0396(10) 0.0054(8) -0.0068(8) -0.0008(8)
C16 0.0430(10) 0.0437(10) 0.0414(11) -0.0004(8) -0.0062(8) 0.0077(8)
C17 0.0384(9) 0.0430(10) 0.0270(8) -0.0037(7) -0.0042(7) 0.0004(7)
C18 0.0556(12) 0.0395(10) 0.0380(10) 0.0047(8) 0.0009(9) 0.0050(9)
C19 0.0515(11) 0.0414(10) 0.0372(10) -0.0031(8) 0.0018(8) 0.0107(8)
C20 0.0371(10) 0.0564(12) 0.0339(10) -0.0026(8) -0.0035(8) -0.0004(8)
C22 0.0363(9) 0.0530(11) 0.0371(10) -0.0043(8) -0.0039(8) -0.0128(8)
N4 0.0394(8) 0.0488(9) 0.0336(8) -0.0052(7) -0.0058(6) -0.0022(7)
C23 0.0387(10) 0.0532(11) 0.0365(10) 0.0021(8) -0.0028(8) -0.0135(8)
C24 0.0326(9) 0.0397(9) 0.0314(9) -0.0068(7) -0.0023(7) 0.0020(7)
C25 0.0420(10) 0.0384(9) 0.0429(10) -0.0079(8) -0.0080(8) -0.0070(8)
C26 0.0458(10) 0.0390(10) 0.0379(10) -0.0005(8) -0.0035(8) -0.0081(8)
C13 0.0375(10) 0.0469(11) 0.0443(11) -0.0123(8) -0.0064(8) -0.0005(8)
C8 0.0342(9) 0.0583(11) 0.0287(9) -0.0022(8) -0.0097(7) -0.0070(8)
C7 0.0370(10) 0.0825(15) 0.0358(10) 0.0014(10) -0.0077(8) -0.0125(10)
C21 0.0332(9) 0.0415(9) 0.0314(9) -0.0060(7) -0.0002(7) 0.0022(7)

loop_
_atom_type_symbol
_atom_type_description
_atom_type_scat_dispersion_real
_atom_type_scat_dispersion_imag
_atom_type_scat_source
C C 0.0033 0.0016 'International Tables Vol C Tables 4.2.6.8 and 6.1.1.4'
H H 0.0000 0.0000 'International Tables Vol C Tables 4.2.6.8 and 6.1.1.4'
N N 0.0061 0.0033 'International Tables Vol C Tables 4.2.6.8 and 6.1.1.4'
Cl Cl 0.1484 0.1585 'International Tables Vol C Tables 4.2.6.8 and 6.1.1.4'
Cd Cd -0.8075 1.2024 'International Tables Vol C Tables 4.2.6.8 and 6.1.1.4'

loop_
_geom_angle_atom_site_label_1
_geom_angle_atom_site_label_2
_geom_angle_atom_site_label_3
_geom_angle
_geom_angle_site_symmetry_1
_geom_angle_site_symmetry_3
_geom_angle_publ_flag
N2 Cd1 N1 99.21(6) 2_656 . ?
N2 Cd1 Cl2 92.57(5) 2_656 . ?
N1 Cd1 Cl2 103.61(4) . . ?
N2 Cd1 Cl1 162.47(4) 2_656 . ?
N1 Cd1 Cl1 95.65(5) . . ?
Cl2 Cd1 Cl1 92.93(2) . . ?
N2 Cd1 Cl3 84.47(5) 2_656 . ?
N1 Cd1 Cl3 77.51(4) . . ?
Cl2 Cd1 Cl3 176.985(14) . . ?
Cl1 Cd1 Cl3 89.73(2) . . ?
N2 Cd1 Cl2 78.76(4) 2_656 2_755 ?
N1 Cd1 Cl2 166.96(4) . 2_755 ?
Cl2 Cd1 Cl2 89.376(19) . 2_755 ?
Cl1 Cd1 Cl2 84.673(17) . 2_755 ?
Cl3 Cd1 Cl2 89.466(19) . 2_755 ?
N3 Cd2 N4 94.99(6) . 2_764 ?
N3 Cd2 Cl4 95.39(4) . 2_765 ?
N4 Cd2 Cl4 91.21(5) 2_764 2_765 ?
N3 Cd2 Cl1 98.29(5) . . ?
N4 Cd2 Cl1 165.35(4) 2_764 . ?
Cl4 Cd2 Cl1 93.67(2) 2_765 . ?
N3 Cd2 Cl3 79.17(4) . . ?
N4 Cd2 Cl3 86.22(5) 2_764 . ?
Cl4 Cd2 Cl3 173.740(15) 2_765 . ?
Cl1 Cd2 Cl3 90.22(2) . . ?
N3 Cd2 Cl4 171.94(4) . . ?
N4 Cd2 Cl4 81.01(4) 2_764 . ?
Cl4 Cd2 Cl4 91.693(17) 2_765 . ?
Cl1 Cd2 Cl4 85.04(2) . . ?
Cl3 Cd2 Cl4 93.533(17) . . ?
Cd1 Cl1 Cd2 91.45(2) . . ?
Cd1 Cl2 Cd1 90.624(19) . 2_755 ?
Cd2 Cl3 Cd1 88.57(2) . . ?
Cd2 Cl4 Cd2 88.307(17) 2_765 . ?
C1 N1 Cd1 126.36(12) . . ?
C1 N1 C7 0.25(10) . . ?
Cd1 N1 C7 126.14(6) . . ?
C1 N1 N2 29.36(10) . . ?
Cd1 N1 N2 137.62(5) . . ?
C7 N1 N2 29.58(3) . . ?
C1 N1 H1A 105.7 . . ?
Cd1 N1 H1A 105.7 . . ?
C7 N1 H1A 105.7 . . ?
N2 N1 H1A 114.4 . . ?
C1 N1 H1B 105.7 . . ?
Cd1 N1 H1B 105.7 . . ?
C7 N1 H1B 106.0 . . ?
N2 N1 H1B 76.4 . . ?
H1A N1 H1B 106.2 . . ?
C6 C1 C2 119.11(18) . . ?
C6 C1 N1 120.67(18) . . ?
C2 C1 N1 120.22(18) . . ?
C3 C2 C1 119.90(19) . . ?
C3 C2 H2 120.0 . . ?
C1 C2 H2 120.0 . . ?
C4 C3 C2 121.74(18) . . ?
C4 C3 H3 119.1 . . ?
C2 C3 H3 119.1 . . ?
C3 C4 C5 117.32(18) . . ?
C3 C4 C7 122.09(18) . . ?
C5 C4 C7 120.50(18) . . ?
C6 C5 C4 121.66(19) . . ?
C6 C5 H5 119.2 . . ?
C4 C5 H5 119.2 . . ?
C1 C6 C5 120.25(18) . . ?
C1 C6 H6 119.9 . . ?
C5 C6 H6 119.9 . . ?
C10 C9 C8 121.71(19) . . ?
C10 C9 H9 119.1 . . ?
C8 C9 H9 119.1 . . ?
C9 C10 C11 120.30(18) . . ?
C9 C10 H10 119.8 . . ?
C11 C10 H10 119.8 . . ?
C10 C11 C12 118.53(17) . . ?
C10 C11 N2 121.14(17) . . ?
C12 C11 N2 120.32(17) . . ?
C13 C12 C11 120.19(18) . . ?
C13 C12 H12 119.9 . . ?
C11 C12 H12 119.9 . . ?
C11 N2 Cd1 123.71(11) . 2_656 ?
C11 N2 C7 0.89(9) . . ?
Cd1 N2 C7 124.30(5) 2_656 . ?
C11 N2 N1 28.76(9) . . ?
Cd1 N2 N1 101.85(4) 2_656 . ?
C7 N2 N1 29.65(3) . . ?
C11 N2 H2A 106.4 . . ?
Cd1 N2 H2A 106.4 2_656 . ?
C7 N2 H2A 106.6 . . ?
N1 N2 H2A 98.7 . . ?
C11 N2 H2B 106.4 . . ?
Cd1 N2 H2B 106.4 2_656 . ?
C7 N2 H2B 105.5 . . ?
N1 N2 H2B 134.4 . . ?
H2A N2 H2B 106.5 . . ?
C14 N3 Cd2 120.94(12) . . ?
C14 N3 C20 1.63(9) . . ?
Cd2 N3 C20 119.38(5) . . ?
C14 N3 N4 31.33(9) . . ?
Cd2 N3 N4 141.28(5) . . ?
C20 N3 N4 32.83(2) . . ?
C14 N3 H3A 107.1 . . ?
Cd2 N3 H3A 107.1 . . ?
C20 N3 H3A 107.5 . . ?
N4 N3 H3A 108.3 . . ?
C14 N3 H3B 107.1 . . ?
Cd2 N3 H3B 107.1 . . ?
C20 N3 H3B 108.3 . . ?
N4 N3 H3B 77.0 . . ?
H3A N3 H3B 106.8 . . ?
C15 C14 C19 118.94(17) . . ?
C15 C14 N3 120.41(17) . . ?
C19 C14 N3 120.62(17) . . ?
C14 C15 C16 120.33(18) . . ?
C14 C15 H15 119.8 . . ?
C16 C15 H15 119.8 . . ?
C15 C16 C17 121.81(17) . . ?
C15 C16 H16 119.1 . . ?
C17 C16 H16 119.1 . . ?
C16 C17 C18 117.25(17) . . ?
C16 C17 C20 120.89(16) . . ?
C18 C17 C20 121.85(17) . . ?
C19 C18 C17 121.46(18) . . ?
C19 C18 H18 119.3 . . ?
C17 C18 H18 119.3 . . ?
C18 C19 C14 120.20(17) . . ?
C18 C19 H19 119.9 . . ?
C14 C19 H19 119.9 . . ?
C17 C20 C21 113.63(16) . . ?
C17 C20 N3 0.75(9) . . ?
C21 C20 N3 114.36(11) . . ?
C17 C20 N4 113.62(11) . . ?
C21 C20 N4 0.86(9) . . ?
N3 C20 N4 114.35(4) . . ?
C17 C20 H20A 108.8 . . ?
C21 C20 H20A 108.8 . . ?
N3 C20 H20A 108.3 . . ?
N4 C20 H20A 108.1 . . ?
C17 C20 H20B 108.8 . . ?
C21 C20 H20B 108.8 . . ?
N3 C20 H20B 108.6 . . ?
N4 C20 H20B 109.6 . . ?
H20A C20 H20B 107.7 . . ?
C21 C22 C23 121.19(18) . . ?
C21 C22 H22 119.4 . . ?
C23 C22 H22 119.4 . . ?
C24 N4 Cd2 118.86(11) . 2_764 ?
C24 N4 C20 1.16(9) . . ?
Cd2 N4 C20 117.97(5) 2_764 . ?
C24 N4 N3 33.96(9) . . ?
Cd2 N4 N3 95.77(4) 2_764 . ?
C20 N4 N3 32.83(3) . . ?
C24 N4 H4A 107.6 . . ?
Cd2 N4 H4A 107.6 2_764 . ?
C20 N4 H4A 107.5 . . ?
N3 N4 H4A 94.1 . . ?
C24 N4 H4B 107.6 . . ?
Cd2 N4 H4B 107.6 2_764 . ?
C20 N4 H4B 108.7 . . ?
N3 N4 H4B 141.3 . . ?
H4A N4 H4B 107.0 . . ?
C24 C23 C22 120.26(18) . . ?
C24 C23 H23 119.9 . . ?
C22 C23 H23 119.9 . . ?
C23 C24 C25 119.10(17) . . ?
C23 C24 N4 120.99(17) . . ?
C25 C24 N4 119.86(17) . . ?
C26 C25 C24 120.02(18) . . ?
C26 C25 H25 120.0 . . ?
C24 C25 H25 120.0 . . ?
C25 C26 C21 121.60(18) . . ?
C25 C26 H26 119.2 . . ?
C21 C26 H26 119.2 . . ?
C12 C13 C8 121.92(18) . . ?
C12 C13 H13 119.0 . . ?
C8 C13 H13 119.0 . . ?
C13 C8 C9 117.35(17) . . ?
C13 C8 C7 120.97(18) . . ?
C9 C8 C7 121.51(19) . . ?
C4 C7 C8 116.04(16) . . ?
C4 C7 N2 118.78(11) . . ?
C8 C7 N2 2.92(9) . . ?
C4 C7 N1 2.18(9) . . ?
C8 C7 N1 118.00(11) . . ?
N2 C7 N1 120.77(5) . . ?
C4 C7 H7A 108.3 . . ?
C8 C7 H7A 108.3 . . ?
N2 C7 H7A 106.0 . . ?
N1 C7 H7A 108.0 . . ?
C4 C7 H7B 108.3 . . ?
C8 C7 H7B 108.3 . . ?
N2 C7 H7B 107.6 . . ?
N1 C7 H7B 106.4 . . ?
H7A C7 H7B 107.4 . . ?
C22 C21 C26 117.82(17) . . ?
C22 C21 C20 121.65(17) . . ?
C26 C21 C20 120.52(17) . . ?

loop_
_geom_bond_atom_site_label_1
_geom_bond_atom_site_label_2
_geom_bond_distance
_geom_bond_site_symmetry_2
_geom_bond_publ_flag
Cd1 N2 2.3729(16) 2_656 ?
Cd1 N1 2.3876(16) . ?
Cd1 Cl2 2.5374(6) . ?
Cd1 Cl1 2.6185(7) . ?
Cd1 Cl3 2.7076(6) . ?
Cd1 Cl2 2.7506(8) 2_755 ?
Cd2 N3 2.3850(16) . ?
Cd2 N4 2.3879(16) 2_764 ?
Cd2 Cl4 2.5778(6) 2_765 ?
Cd2 Cl1 2.6301(6) . ?
Cd2 Cl3 2.6741(7) . ?
Cd2 Cl4 2.6869(7) . ?
Cl2 Cd1 2.7506(8) 2_755 ?
Cl4 Cd2 2.5778(6) 2_765 ?
N1 C1 1.444(2) . ?
N1 C7 5.777(3) . ?
N1 N2 10.035(3) . ?
N1 H1A 0.9000 . ?
N1 H1B 0.9000 . ?
C1 C6 1.380(3) . ?
C1 C2 1.393(3) . ?
C2 C3 1.389(3) . ?
C2 H2 0.9300 . ?
C3 C4 1.388(3) . ?
C3 H3 0.9300 . ?
C4 C5 1.391(3) . ?
C4 C7 1.521(3) . ?
C5 C6 1.389(3) . ?
C5 H5 0.9300 . ?
C6 H6 0.9300 . ?
C9 C10 1.383(3) . ?
C9 C8 1.388(3) . ?
C9 H9 0.9300 . ?
C10 C11 1.389(3) . ?
C10 H10 0.9300 . ?
C11 C12 1.393(3) . ?
C11 N2 1.433(2) . ?
C12 C13 1.381(3) . ?
C12 H12 0.9300 . ?
N2 Cd1 2.3729(16) 2_656 ?
N2 C7 5.765(3) . ?
N2 H2A 0.9000 . ?
N2 H2B 0.9000 . ?
N3 C14 1.434(2) . ?
N3 C20 5.754(3) . ?
N3 N4 9.670(3) . ?
N3 H3A 0.9000 . ?
N3 H3B 0.9000 . ?
C14 C15 1.379(3) . ?
C14 C19 1.393(3) . ?
C15 C16 1.380(3) . ?
C15 H15 0.9300 . ?
C16 C17 1.389(3) . ?
C16 H16 0.9300 . ?
C17 C18 1.393(3) . ?
C17 C20 1.512(2) . ?
C18 C19 1.381(3) . ?
C18 H18 0.9300 . ?
C19 H19 0.9300 . ?
C20 C21 1.516(3) . ?
C20 N4 5.754(3) . ?
C20 H20A 0.9700 . ?
C20 H20B 0.9700 . ?
C22 C21 1.387(3) . ?
C22 C23 1.392(3) . ?
C22 H22 0.9300 . ?
N4 C24 1.430(2) . ?
N4 Cd2 2.3879(16) 2_764 ?
N4 H4A 0.9000 . ?
N4 H4B 0.9000 . ?
C23 C24 1.387(3) . ?
C23 H23 0.9300 . ?
C24 C25 1.388(3) . ?
C25 C26 1.386(3) . ?
C25 H25 0.9300 . ?
C26 C21 1.390(3) . ?
C26 H26 0.9300 . ?
C13 C8 1.383(3) . ?
C13 H13 0.9300 . ?
C8 C7 1.521(3) . ?
C7 H7A 0.9700 . ?
C7 H7B 0.9700 . ?

loop_
_geom_torsion_atom_site_label_1
_geom_torsion_atom_site_label_2
_geom_torsion_atom_site_label_3
_geom_torsion_atom_site_label_4
_geom_torsion
_geom_torsion_site_symmetry_1
_geom_torsion_site_symmetry_2
_geom_torsion_site_symmetry_3
_geom_torsion_site_symmetry_4
_geom_torsion_publ_flag
Cd1 N1 C7 N2 -124.51(8) . . . . ?
Cd1 N1 N2 Cd1 -61.81(9) . . . 2_656 ?
Cd1 N3 C20 N4 145.69(4) . . . . ?
N3 C20 N4 Cd1 -11.43(2) . . . 2_656 ?
Cd1 N3 N4 Cd1 48.95(7) . . . 2_656 ?
